data_4339956
loop_
_publ_author_name
'Ward, Matthew D.'
'Mesbah, Adel'
'Minasian, Stefan G.'
'Shuh, David K.'
'Tyliszczak, Tolek'
'Lee, Minseong'
'Choi, Eun Sang'
'Leb\`egue, S\'ebastien'
'Ibers, James A.'

_publ_section_title
;
 Synthesis and Characterization of Eight Compounds of the MU8Q17 Family:
 ScU8S17, CoU8S17, NiU8S17, TiU8Se17, VU8Se17, CrU8Se17, CoU8Se17, and
 NiU8Se17.
;
_journal_issue 13
_journal_name_full 'Inorganic chemistry'
_journal_page_first 6920
_journal_page_last 6927
_journal_paper_doi 10.1021/ic500721d
_journal_volume 53
_journal_year 2014
_chemical_formula_moiety 'Cr1 Se17 U8'
_chemical_formula_sum 'Cr Se17 U8'
_chemical_formula_weight 3298.56
_chemical_name_systematic
;
 ?
;
_space_group_crystal_system monoclinic
_space_group_IT_number 12
_space_group_name_Hall '-C 2y'
_space_group_name_H-M_alt 'C 1 2/m 1'
_symmetry_space_group_name_Hall '-C 2y'
_symmetry_space_group_name_H-M 'C 1 2/m 1'
_audit_creation_method SHELXL-2013
_cell_angle_alpha 90
_cell_angle_beta 101.7280(19)
_cell_angle_gamma 90
_cell_formula_units_Z 2
_cell_length_a 13.8485(5)
_cell_length_b 8.7846(3)
_cell_length_c 10.8795(4)
_cell_measurement_reflns_used 9388
_cell_measurement_temperature 100(2)
_cell_measurement_theta_max 36.3775
_cell_measurement_theta_min 3.182
_cell_volume 1295.90(8)
_computing_cell_refinement 'APEX2 (Bruker, 2009)'
_computing_data_collection 'APEX2 (Bruker, 2009)'
_computing_data_reduction 'SAINT (Bruker, 2009)'
_computing_molecular_graphics 'Crystalmaker (Palmer, 2009)'
_computing_publication_material 'SHELXTL (Sheldrick, 2013)'
_computing_structure_refinement 'SHELXL-2013 (Sheldrick, 2013)'
_computing_structure_solution 'SHELXS-2013 (Sheldrick, 2013)'
_diffrn_ambient_temperature 100(2)
_diffrn_measured_fraction_theta_full 0.991
_diffrn_measured_fraction_theta_max 0.996
_diffrn_measurement_device_type 'Bruker APEX2 CCD'
_diffrn_measurement_method '\f and \w'
_diffrn_radiation_type MoK\a
_diffrn_radiation_wavelength 0.71073
_diffrn_reflns_av_unetI/netI 0.0349
_diffrn_reflns_Laue_measured_fraction_full 0.991
_diffrn_reflns_Laue_measured_fraction_max 0.996
_diffrn_reflns_limit_h_max 22
_diffrn_reflns_limit_h_min -23
_diffrn_reflns_limit_k_max 14
_diffrn_reflns_limit_k_min 0
_diffrn_reflns_limit_l_max 18
_diffrn_reflns_limit_l_min 0
_diffrn_reflns_number 3325
_diffrn_reflns_point_group_measured_fraction_full 0.991
_diffrn_reflns_point_group_measured_fraction_max 0.996
_diffrn_reflns_theta_full 25.242
_diffrn_reflns_theta_max 36.423
_diffrn_reflns_theta_min 3.826
_diffrn_source 'fine-focus sealed tube'
_exptl_absorpt_coefficient_mu 74.057
_exptl_absorpt_correction_T_max 0.438257
_exptl_absorpt_correction_T_min 0.210205
_exptl_absorpt_correction_type numerical
_exptl_absorpt_process_details 'TWINABS (Sheldrick, 2008)'
_exptl_crystal_colour Black
_exptl_crystal_density_diffrn 8.453
_exptl_crystal_description Needle
_exptl_crystal_F_000 2676
_exptl_crystal_size_max 0.068
_exptl_crystal_size_mid 0.032
_exptl_crystal_size_min 0.022
_refine_diff_density_max 3.878
_refine_diff_density_min -4.080
_refine_diff_density_rms 0.590
_refine_ls_extinction_coef 0.00055(3)
_refine_ls_extinction_expression Fc^*^=kFc[1+0.001xFc^2^\l^3^/sin(2\q)]^-1/4^
_refine_ls_extinction_method SHELXL
_refine_ls_goodness_of_fit_ref 1.156
_refine_ls_hydrogen_treatment undef
_refine_ls_matrix_type full
_refine_ls_number_parameters 74
_refine_ls_number_reflns 3325
_refine_ls_number_restraints 0
_refine_ls_restrained_S_all 1.156
_refine_ls_R_factor_all 0.0301
_refine_ls_R_factor_gt 0.0262
_refine_ls_shift/su_max 0.001
_refine_ls_shift/su_mean 0.000
_refine_ls_structure_factor_coef Fsqd
_refine_ls_weighting_details 'w=1/[\s^2^(Fo^2^)+(0.0287P)^2^] where P=(1.0000Fo^2^+0.0000Fc^2^)'
_refine_ls_weighting_scheme calc
_refine_ls_wR_factor_gt 0.0588
_refine_ls_wR_factor_ref 0.0601
_reflns_Friedel_coverage 0.000
_reflns_number_gt 3094
_reflns_number_total 3325
_reflns_threshold_expression 'I > 2\s(I)'
_cod_data_source_file ic500721d_si_001.cif
_cod_data_source_block CrU8Se17
_cod_depositor_comments
;
The following automatic conversions were performed:

'_exptl_absorpt_correction_type' value 'Numerical' changed to
'numerical' according to
/usr/data/users/saulius/crontab/automatic-downloads/rss-feeds/ACS/lib/dictionaries/cif_core.dic
dictionary named 'cif_core.dic' version 2.4.2 from 2011-04-26.

Automatic conversion script
Id: cif_fix_values 2281 2013-09-26 08:29:07Z andrius 

 Adding full bibliography for 4339953--4339960.cif.
;
_cod_database_code 4339956
_shelx_space_group_comment
;
The symmetry employed for this shelxl refinement is uniquely defined
by the following loop, which should always be used as a source of
symmetry information in preference to the above space-group names.
They are only intended as comments.
;
_shelxl_version_number 2013-3

loop_
_space_group_symop_operation_xyz
'x, y, z'
'-x, y, -z'
'x+1/2, y+1/2, z'
'-x+1/2, y+1/2, -z'
'-x, -y, -z'
'x, -y, z'
'-x+1/2, -y+1/2, -z'
'x+1/2, -y+1/2, z'

loop_
_atom_site_label
_atom_site_type_symbol
_atom_site_fract_x
_atom_site_fract_y
_atom_site_fract_z
_atom_site_U_iso_or_equiv
_atom_site_adp_type
_atom_site_occupancy
_atom_site_site_symmetry_order
_atom_site_calc_flag
_atom_site_refinement_flags_posn
_atom_site_refinement_flags_adp
_atom_site_refinement_flags_occupancy
U1 U 0.43902(2) 0.25682(2) 0.29707(2) 0.00466(5) Uani 1 1 d . . .
U2 U 0.20297(2) 0.0000 0.45624(2) 0.00445(5) Uani 1 2 d S T P
U3 U 0.67906(2) 0.0000 0.01804(2) 0.00450(5) Uani 1 2 d S T P
Se1 Se 0.12748(3) 0.30652(5) 0.46509(5) 0.00523(8) Uani 1 1 d . . .
Se2 Se 0.36538(3) 0.31286(5) 0.02497(5) 0.00491(8) Uani 1 1 d . . .
Se3 Se 0.05598(5) 0.0000 0.22640(7) 0.00569(11) Uani 1 2 d S T P
Se4 Se 0.21393(5) 0.0000 0.72315(7) 0.00540(11) Uani 1 2 d S T P
Se5 Se 0.30022(5) 0.0000 0.24429(7) 0.00540(11) Uani 1 2 d S T P
Se6 Se 0.52005(5) 0.0000 0.16785(7) 0.00545(11) Uani 1 2 d S T P
Se7 Se 0.0000 0.0000 0.5000 0.00542(15) Uani 1 4 d S T P
Cr1 Cr 0.0000 0.0000 0.0000 0.0049(2) Uani 1 4 d S T P

loop_
_atom_site_aniso_label
_atom_site_aniso_U_11
_atom_site_aniso_U_22
_atom_site_aniso_U_33
_atom_site_aniso_U_23
_atom_site_aniso_U_13
_atom_site_aniso_U_12
U1 0.00374(7) 0.00488(7) 0.00510(8) 0.00001(5) 0.00030(6) -0.00005(5)
U2 0.00353(9) 0.00500(9) 0.00462(10) 0.000 0.00037(7) 0.000
U3 0.00421(10) 0.00445(9) 0.00467(10) 0.000 0.00047(7) 0.000
Se1 0.00390(18) 0.00540(18) 0.00607(19) -0.00019(14) 0.00027(15) -0.00077(13)
Se2 0.00420(17) 0.00454(17) 0.00575(18) 0.00000(13) 0.00045(15) -0.00037(13)
Se3 0.0049(3) 0.0070(2) 0.0050(3) 0.000 0.0006(2) 0.000
Se4 0.0039(2) 0.0078(2) 0.0042(3) 0.000 0.0002(2) 0.000
Se5 0.0043(2) 0.0069(2) 0.0051(3) 0.000 0.0012(2) 0.000
Se6 0.0041(2) 0.0060(2) 0.0061(3) 0.000 0.0008(2) 0.000
Se7 0.0047(4) 0.0060(3) 0.0055(4) 0.000 0.0010(3) 0.000
Cr1 0.0029(6) 0.0069(6) 0.0047(6) 0.000 0.0001(5) 0.000

loop_
_atom_type_symbol
_atom_type_description
_atom_type_scat_dispersion_real
_atom_type_scat_dispersion_imag
_atom_type_scat_source
Cr Cr 0.3209 0.6236 'International Tables Vol C Tables 4.2.6.8 and 6.1.1.4'
Se Se -0.0929 2.2259 'International Tables Vol C Tables 4.2.6.8 and 6.1.1.4'
U U -9.6767 9.6646 'International Tables Vol C Tables 4.2.6.8 and 6.1.1.4'

loop_
_geom_angle_atom_site_label_1
_geom_angle_atom_site_label_2
_geom_angle_atom_site_label_3
_geom_angle
_geom_angle_site_symmetry_1
_geom_angle_site_symmetry_3
Se3 U1 Se1 80.136(17) 3 8
Se3 U1 Se5 153.80(2) 3 .
Se1 U1 Se5 116.184(15) 8 .
Se3 U1 Se2 73.054(17) 3 .
Se1 U1 Se2 137.550(15) 8 .
Se5 U1 Se2 81.621(16) . .
Se3 U1 Se1 131.509(17) 3 7_556
Se1 U1 Se1 79.332(15) 8 7_556
Se5 U1 Se1 73.775(17) . 7_556
Se2 U1 Se1 142.662(14) . 7_556
Se3 U1 Se4 83.026(15) 3 7_556
Se1 U1 Se4 135.503(16) 8 7_556
Se5 U1 Se4 96.240(15) . 7_556
Se2 U1 Se4 73.329(17) . 7_556
Se1 U1 Se4 81.794(16) 7_556 7_556
Se3 U1 Se6 98.559(16) 3 .
Se1 U1 Se6 77.156(17) 8 .
Se5 U1 Se6 67.860(16) . .
Se2 U1 Se6 75.071(16) . .
Se1 U1 Se6 118.685(15) 7_556 .
Se4 U1 Se6 146.372(19) 7_556 .
Se3 U1 Se7 65.636(13) 3 3
Se1 U1 Se7 66.513(10) 8 3
Se5 U1 Se7 138.428(15) . 3
Se2 U1 Se7 126.233(10) . 3
Se1 U1 Se7 65.912(10) 7_556 3
Se4 U1 Se7 69.007(13) 7_556 3
Se6 U1 Se7 142.061(14) . 3
Se4 U2 Se1 80.077(16) . 7_556
Se4 U2 Se1 80.077(16) . 4_546
Se1 U2 Se1 72.220(19) 7_556 4_546
Se4 U2 Se3 139.28(2) . .
Se1 U2 Se3 130.205(15) 7_556 .
Se1 U2 Se3 130.205(15) 4_546 .
Se4 U2 Se1 84.942(12) . 6
Se1 U2 Se1 144.625(13) 7_556 6
Se1 U2 Se1 73.733(15) 4_546 6
Se3 U2 Se1 80.389(12) . 6
Se4 U2 Se1 84.942(12) . .
Se1 U2 Se1 73.733(15) 7_556 .
Se1 U2 Se1 144.625(13) 4_546 .
Se3 U2 Se1 80.390(12) . .
Se1 U2 Se1 136.69(2) 6 .
Se4 U2 Se5 149.96(2) . .
Se1 U2 Se5 75.765(15) 7_556 .
Se1 U2 Se5 75.765(15) 4_546 .
Se3 U2 Se5 70.76(2) . .
Se1 U2 Se5 104.814(12) 6 .
Se1 U2 Se5 104.814(12) . .
Se4 U2 Se7 72.126(14) . .
Se1 U2 Se7 134.292(11) 7_556 .
Se1 U2 Se7 134.292(11) 4_546 .
Se3 U2 Se7 67.152(15) . .
Se1 U2 Se7 68.402(10) 6 .
Se1 U2 Se7 68.402(10) . .
Se5 U2 Se7 137.910(16) . .
Se2 U3 Se2 151.69(2) 5_655 2_655
Se2 U3 Se4 102.181(11) 5_655 5_656
Se2 U3 Se4 102.181(11) 2_655 5_656
Se2 U3 Se5 84.264(12) 5_655 5_655
Se2 U3 Se5 84.264(12) 2_655 5_655
Se4 U3 Se5 144.50(2) 5_656 5_655
Se2 U3 Se6 86.033(11) 5_655 .
Se2 U3 Se6 86.033(12) 2_655 .
Se4 U3 Se6 76.05(2) 5_656 .
Se5 U3 Se6 139.45(2) 5_655 .
Se2 U3 Se2 132.960(12) 5_655 8
Se2 U3 Se2 68.615(15) 2_655 8
Se4 U3 Se2 73.338(15) 5_656 8
Se5 U3 Se2 76.921(15) 5_655 8
Se6 U3 Se2 134.365(14) . 8
Se2 U3 Se2 68.615(15) 5_655 3_545
Se2 U3 Se2 132.960(12) 2_655 3_545
Se4 U3 Se2 73.338(15) 5_656 3_545
Se5 U3 Se2 76.921(15) 5_655 3_545
Se6 U3 Se2 134.365(14) . 3_545
Se2 U3 Se2 65.292(18) 8 3_545
Se2 U3 Se6 75.846(11) 5_655 5_655
Se2 U3 Se6 75.846(11) 2_655 5_655
Se4 U3 Se6 148.42(2) 5_656 5_655
Se5 U3 Se6 67.078(19) 5_655 5_655
Se6 U3 Se6 72.37(2) . 5_655
Se2 U3 Se6 131.213(14) 8 5_655
Se2 U3 Se6 131.213(14) 3_545 5_655
U2 Se1 U2 106.267(15) 7_556 .
U2 Se1 U1 150.279(19) 7_556 8_455
U2 Se1 U1 94.861(14) . 8_455
U2 Se1 U1 103.282(16) 7_556 7_556
U2 Se1 U1 91.872(14) . 7_556
U1 Se1 U1 96.527(14) 8_455 7_556
Cr1 Se2 U3 138.506(19) 3 5_655
Cr1 Se2 U1 95.917(15) 3 .
U3 Se2 U1 91.309(14) 5_655 .
Cr1 Se2 U3 106.513(15) 3 3_455
U3 Se2 U3 111.384(15) 5_655 3_455
U1 Se2 U3 103.388(15) . 3_455
Cr1 Se3 U1 100.957(18) . 3_445
Cr1 Se3 U1 100.957(18) . 8_455
U1 Se3 U1 95.83(2) 3_445 8_455
Cr1 Se3 U2 154.54(3) . .
U1 Se3 U2 96.009(18) 3_445 .
U1 Se3 U2 96.009(18) 8_455 .
U2 Se4 U3 152.98(3) . 5_656
U2 Se4 U1 91.978(17) . 4_546
U3 Se4 U1 106.630(18) 5_656 4_546
U2 Se4 U1 91.978(17) . 7_556
U3 Se4 U1 106.630(18) 5_656 7_556
U1 Se4 U1 91.40(2) 4_546 7_556
U2 Se5 U3 158.44(3) . 5_655
U2 Se5 U1 103.618(18) . 6
U3 Se5 U1 90.040(17) 5_655 6
U2 Se5 U1 103.619(18) . .
U3 Se5 U1 90.039(17) 5_655 .
U1 Se5 U1 100.06(2) 6 .
U3 Se6 U1 130.003(11) . .
U3 Se6 U1 130.004(11) . 6
U1 Se6 U1 97.77(2) . 6
U3 Se6 U3 107.63(2) . 5_655
U1 Se6 U3 86.398(15) . 5_655
U1 Se6 U3 86.398(15) 6 5_655
U2 Se7 U2 180.0 . 5_556
U2 Se7 U1 90.909(5) . 3_445
U2 Se7 U1 89.091(5) 5_556 3_445
U2 Se7 U1 89.091(5) . 7_556
U2 Se7 U1 90.909(5) 5_556 7_556
U1 Se7 U1 180.0 3_445 7_556
U2 Se7 U1 89.091(5) . 4_546
U2 Se7 U1 90.909(5) 5_556 4_546
U1 Se7 U1 91.622(7) 3_445 4_546
U1 Se7 U1 88.378(7) 7_556 4_546
U2 Se7 U1 90.909(5) . 8_455
U2 Se7 U1 89.091(5) 5_556 8_455
U1 Se7 U1 88.378(7) 3_445 8_455
U1 Se7 U1 91.622(7) 7_556 8_455
U1 Se7 U1 180.0 4_546 8_455
Se3 Cr1 Se3 180.0 . 5
Se3 Cr1 Se2 88.938(17) . 3_445
Se3 Cr1 Se2 91.063(17) 5 3_445
Se3 Cr1 Se2 91.062(17) . 7
Se3 Cr1 Se2 88.937(17) 5 7
Se2 Cr1 Se2 180.000(14) 3_445 7
Se3 Cr1 Se2 91.062(16) . 4_545
Se3 Cr1 Se2 88.937(17) 5 4_545
Se2 Cr1 Se2 99.38(2) 3_445 4_545
Se2 Cr1 Se2 80.62(2) 7 4_545
Se3 Cr1 Se2 88.938(16) . 8_455
Se3 Cr1 Se2 91.063(17) 5 8_455
Se2 Cr1 Se2 80.62(2) 3_445 8_455
Se2 Cr1 Se2 99.38(2) 7 8_455
Se2 Cr1 Se2 180.000(14) 4_545 8_455

loop_
_geom_bond_atom_site_label_1
_geom_bond_atom_site_label_2
_geom_bond_distance
_geom_bond_site_symmetry_2
U1 Se3 2.8783(5) 3
U1 Se1 2.9195(5) 8
U1 Se5 2.9438(5) .
U1 Se2 2.9696(5) .
U1 Se1 2.9702(5) 7_556
U1 Se4 2.9847(5) 7_556
U1 Se6 2.9945(5) .
U1 Se7 3.06475(18) 3
U2 Se4 2.8768(7) .
U2 Se1 2.8840(5) 7_556
U2 Se1 2.8840(5) 4_546
U2 Se3 2.8856(7) .
U2 Se1 2.8971(5) 6
U2 Se1 2.8972(5) .
U2 Se5 2.8972(8) .
U2 Se7 2.9447(3) .
U3 Se2 2.8345(5) 5_655
U3 Se2 2.8345(5) 2_655
U3 Se4 2.9032(7) 5_656
U3 Se5 2.9259(7) 5_655
U3 Se6 2.9942(7) .
U3 Se2 3.0475(5) 8
U3 Se2 3.0475(5) 3_545
U3 Se6 3.0701(7) 5_655
Se1 U2 2.8839(5) 7_556
Se1 U1 2.9195(5) 8_455
Se1 U1 2.9701(5) 7_556
Se2 Cr1 2.5412(5) 3
Se2 U3 2.8345(5) 5_655
Se2 U3 3.0474(5) 3_455
Se3 Cr1 2.4273(7) .
Se3 U1 2.8783(5) 3_445
Se3 U1 2.8783(5) 8_455
Se4 U3 2.9032(7) 5_656
Se4 U1 2.9847(5) 4_546
Se4 U1 2.9847(5) 7_556
Se5 U3 2.9258(7) 5_655
Se5 U1 2.9438(5) 6
Se6 U1 2.9945(5) 6
Se6 U3 3.0702(7) 5_655
Se7 U2 2.9448(3) 5_556
Se7 U1 3.06472(18) 3_445
Se7 U1 3.06472(18) 7_556
Se7 U1 3.06472(18) 4_546
Se7 U1 3.06472(18) 8_455
Cr1 Se3 2.4273(7) 5
Cr1 Se2 2.5412(5) 3_445
Cr1 Se2 2.5412(5) 7
Cr1 Se2 2.5412(5) 4_545
Cr1 Se2 2.5412(5) 8_455
